data_4125060
loop_
_publ_author_name
'An, Tao'
'Baikie, Tom'
'Orera, Alodia'
'Piltz, Ross O.'
'Meven, Martin'
'Slater, Peter R.'
'Wei, Jun'
'Sanju\'an, Mar\'ia L'
'White, T. J.'

_publ_section_title
;
 Interstitial Oxide Ion Distribution and Transport Mechanism in
 Aluminum-Doped Neodymium Silicate Apatite Electrolytes.
;
_journal_issue 13
_journal_name_full 'Journal of the American Chemical Society'
_journal_page_first 4468
_journal_page_last 4483
_journal_paper_doi 10.1021/jacs.5b13409
_journal_volume 138
_journal_year 2016
_chemical_formula_iupac 'Nd9.67 Al1 Si6 O26'
_chemical_formula_sum 'Al Nd9.906 O26 Si5'
_chemical_formula_weight 2012.2
_chemical_melting_point ?
_chemical_name_systematic ' ?'
_space_group_IT_number 176
_symmetry_cell_setting hexagonal
_symmetry_Int_Tables_number 176
_symmetry_space_group_name_Hall '-P 6c'
_symmetry_space_group_name_H-M 'P 63/m'
_cell_angle_alpha 90
_cell_angle_beta 90
_cell_angle_gamma 120
_cell_formula_units_Z 1
_cell_length_a 9.553
_cell_length_b 9.553
_cell_length_c 7.0496
_cell_measurement_reflns_used 1974
_cell_measurement_temperature 100
_cell_measurement_theta_max 41.15
_cell_measurement_theta_min 2.46
_cell_volume 557.153
_computing_data_collection 'MAATEL/ANSTO control program'
_computing_data_reduction "'argonne_boxes (Wilkinson et al., 1988) & LaueG (Piltz, 2011)'"
_diffrn_ambient_temperature 100
_diffrn_measured_fraction_theta_full 0.8
_diffrn_measured_fraction_theta_max 0.77
_diffrn_measurement_device 'Laue image-plate diffractometer'
_diffrn_measurement_device_type KOALA
_diffrn_measurement_method Laue
_diffrn_radiation_probe neutron
_diffrn_radiation_type neutron
_diffrn_radiation_wavelength 0.71069
_diffrn_reflns_av_R_equivalents 0.0326
_diffrn_reflns_av_sigmaI/netI 0.039
_diffrn_reflns_limit_h_max 15
_diffrn_reflns_limit_h_min 0
_diffrn_reflns_limit_k_max 14
_diffrn_reflns_limit_k_min -9
_diffrn_reflns_limit_l_max 12
_diffrn_reflns_limit_l_min -12
_diffrn_reflns_number 1974
_diffrn_reflns_theta_full 28.12
_diffrn_reflns_theta_max 41.15
_diffrn_reflns_theta_min 2.46
_diffrn_source 'nuclear reactor'
_diffrn_source_details 'thermal neutrons, supermirror guides'
_diffrn_source_type "'OPAL reactor, ANSTO, Lucas Heights, Australia'"
_exptl_absorpt_coefficient_mu 0.036
_exptl_absorpt_correction_type multi-scan
_exptl_absorpt_process_details "'R.H. Blessing, Acta Crystallogr., Sect A 1995, 51, 33-38. '"
_exptl_crystal_colour 'violet under sunlight'
_exptl_crystal_density_diffrn 5.9953
_exptl_crystal_density_meas ?
_exptl_crystal_density_method 'not measured'
_exptl_crystal_description irregular
_exptl_crystal_F_000 885
_exptl_crystal_size_max 0.15
_exptl_crystal_size_mid 0.1
_exptl_crystal_size_min 0.08
_refine_diff_density_max 1.52
_refine_diff_density_min -1.22
_refine_ls_extinction_coef 5680(150)
_refine_ls_extinction_method 'B-C type 1 Gaussian isotropic (Becker & Coppens, 1974)'
_refine_ls_goodness_of_fit_gt 2.32
_refine_ls_goodness_of_fit_ref 2.17
_refine_ls_number_constraints 12
_refine_ls_number_parameters 45
_refine_ls_number_reflns 1008
_refine_ls_number_restraints 0
_refine_ls_R_factor_all 0.0605
_refine_ls_R_factor_gt 0.0437
_refine_ls_shift/su_max 0.0093
_refine_ls_shift/su_mean 0.0026
_refine_ls_structure_factor_coef Fsqd
_refine_ls_weighting_details w=1/(\s^2^(I)+0.0004I^2^)
_refine_ls_weighting_scheme sigma
_refine_ls_wR_factor_gt 0.0842
_refine_ls_wR_factor_ref 0.0863
_reflns_number_gt 842
_reflns_number_total 1008
_reflns_threshold_expression I>3\s(I)
_cod_data_source_file ja5b13409_si_014.cif
_cod_data_source_block I
_cod_depositor_comments
;
The following automatic conversions were performed:

'_chemical_melting_point' value 'not measured' was changed to '?' -
the value is undefined or not given.

'_exptl_crystal_density_meas' value 'not measured' was changed to '?'
- the value is perceived as not measured.

Automatic conversion script
Id: cif_fix_values 4268 2015-11-12 08:31:59Z antanas 
;
_cod_original_cell_volume 557.1533
_cod_original_formula_sum 'Al1 Nd9.906 O26 Si5'
_cod_database_code 4125060

loop_
_symmetry_equiv_pos_site_id
_symmetry_equiv_pos_as_xyz
1 x,y,z
2 -y,x-y,z
3 -x+y,-x,z
4 -x,-y,z+1/2
5 y,-x+y,z+1/2
6 x-y,x,z+1/2
7 -x,-y,-z
8 y,-x+y,-z
9 x-y,x,-z
10 x,y,-z+1/2
11 -y,x-y,-z+1/2
12 -x+y,-x,-z+1/2

loop_
_atom_site_label
_atom_site_type_symbol
_atom_site_fract_x
_atom_site_fract_y
_atom_site_fract_z
_atom_site_adp_type
_atom_site_U_iso_or_equiv
_atom_site_symmetry_multiplicity
_atom_site_occupancy
_atom_site_calc_flag
Nd1 Nd 0.333333 0.666667 0.00012(9) Uani 0.0111(2) 4 0.977(5) d
Nd2 Nd 0.00944(7) 0.24127(7) 0.25 Uani 0.00660(18) 6 1 d
Si Si 0.40140(13) 0.37218(13) 0.25 Uani 0.0067(3) 6 0.8334 d
Al Al 0.40140(13) 0.37218(13) 0.25 Uani 0.0067(3) 6 0.1666 d
O1 O 0.32199(12) 0.48878(12) 0.25 Uani 0.0151(3) 6 1 d
O2 O 0.60055(11) 0.47209(11) 0.25 Uani 0.0136(3) 6 1 d
O3 O 0.3499(2) 0.25414(12) 0.06136(15) Uani 0.0123(4) 12 0.853(7) d
O3' O 0.3009(12) 0.2397(8) 0.0862(9) Uani 0.0123(4) 12 0.147(7) d
O4 O 0 0 0.25 Uani 0.0212(5) 2 1 d

loop_
_atom_site_aniso_label
_atom_site_aniso_type_symbol
_atom_site_aniso_U_11
_atom_site_aniso_U_22
_atom_site_aniso_U_33
_atom_site_aniso_U_12
_atom_site_aniso_U_13
_atom_site_aniso_U_23
Nd1 Nd 0.0132(3) 0.0132(3) 0.0071(3) 0.00658(15) 0 0
Nd2 Nd 0.0061(2) 0.0062(2) 0.0061(2) 0.00200(18) 0 0
Si Si 0.0074(4) 0.0063(4) 0.0070(3) 0.0039(3) 0 0
Al Al 0.0074(4) 0.0063(4) 0.0070(3) 0.0039(3) 0 0
O1 O 0.0215(4) 0.0145(4) 0.0133(3) 0.0120(3) 0 0
O2 O 0.0103(4) 0.0084(3) 0.0203(4) 0.0034(3) 0 0
O3 O 0.0181(7) 0.0125(3) 0.0087(3) 0.0095(4) -0.0044(3) -0.0020(2)
O3' O 0.0181(7) 0.0125(3) 0.0087(3) 0.0095(4) -0.0044(3) -0.0020(2)
O4 O 0.0111(5) 0.0111(5) 0.0415(10) 0.0055(2) 0 0

loop_
_atom_type_symbol
_atom_type_scat_length_neutron
_atom_type_scat_source
Nd 7.690 International_Tables_Vol_C
Si 4.149 International_Tables_Vol_C
Al 3.449 International_Tables_Vol_C
O 5.803 International_Tables_Vol_C

loop_
_geom_angle_atom_site_label_1
_geom_angle_atom_site_label_2
_geom_angle_atom_site_label_3
_geom_angle_site_symmetry_1
_geom_angle_site_symmetry_3
_geom_angle
O1 Nd1 O1 . 2_665 72.54(4)
O1 Nd1 O1 . 3_565 72.54(4)
O1 Nd1 O2 . 4_664 94.40(3)
O1 Nd1 O2 . 5_564 153.73(4)
O1 Nd1 O2 . 6_554 126.18(3)
O1 Nd1 O3 . 7_665 87.97(4)
O1 Nd1 O3 . 8_565 139.39(4)
O1 Nd1 O3 . 9_555 67.66(4)
O1 Nd1 O1 2_665 3_565 72.54(4)
O1 Nd1 O2 2_665 4_664 126.18(4)
O1 Nd1 O2 2_665 5_564 94.40(3)
O1 Nd1 O2 2_665 6_554 153.73(5)
O1 Nd1 O3 2_665 7_665 67.66(4)
O1 Nd1 O3 2_665 8_565 87.98(5)
O1 Nd1 O3 2_665 9_555 139.39(4)
O1 Nd1 O2 3_565 4_664 153.73(3)
O1 Nd1 O2 3_565 5_564 126.18(4)
O1 Nd1 O2 3_565 6_554 94.40(4)
O1 Nd1 O3 3_565 7_665 139.39(4)
O1 Nd1 O3 3_565 8_565 67.66(4)
O1 Nd1 O3 3_565 9_555 87.97(5)
O2 Nd1 O2 4_664 5_564 74.68(4)
O2 Nd1 O2 4_664 6_554 74.68(4)
O2 Nd1 O3 4_664 7_665 59.73(3)
O2 Nd1 O3 4_664 8_565 125.28(4)
O2 Nd1 O3 4_664 9_555 65.83(5)
O2 Nd1 O2 5_564 6_554 74.68(3)
O2 Nd1 O3 5_564 7_665 65.83(4)
O2 Nd1 O3 5_564 8_565 59.73(4)
O2 Nd1 O3 5_564 9_555 125.28(4)
O2 Nd1 O3 6_554 7_665 125.28(4)
O2 Nd1 O3 6_554 8_565 65.83(4)
O2 Nd1 O3 6_554 9_555 59.73(5)
O3 Nd1 O3 7_665 8_565 117.59(3)
O3 Nd1 O3 7_665 9_555 117.59(6)
O3 Nd1 O3 8_565 9_555 117.59(6)
O1 Nd2 O2 . 3_565 99.11(4)
O1 Nd2 O3 . 2_555 145.53(4)
O1 Nd2 O3 . 6_555 68.51(4)
O1 Nd2 O3 . 9_555 68.51(4)
O1 Nd2 O3 . 11_555 145.53(4)
O1 Nd2 O3' . 2_555 151.23(16)
O1 Nd2 O3' . 6_555 77.9(2)
O1 Nd2 O3' . 9_555 77.9(2)
O1 Nd2 O3' . 11_555 151.23(16)
O1 Nd2 O4 . . 110.60(4)
O2 Nd2 O3 3_565 2_555 69.43(6)
O2 Nd2 O3 3_565 6_555 84.69(7)
O2 Nd2 O3 3_565 9_555 84.69(7)
O2 Nd2 O3 3_565 11_555 69.43(6)
O2 Nd2 O3' 3_565 2_555 78.3(3)
O2 Nd2 O3' 3_565 6_555 88.0(4)
O2 Nd2 O3' 3_565 9_555 88.0(4)
O2 Nd2 O3' 3_565 11_555 78.3(3)
O2 Nd2 O4 3_565 . 150.29(3)
O3 Nd2 O3 2_555 6_555 138.18(7)
O3 Nd2 O3 2_555 9_555 77.92(6)
O3 Nd2 O3 2_555 11_555 62.66(4)
O3 Nd2 O3' 2_555 2_555 9.9(3)
O3 Nd2 O3' 2_555 6_555 131.6(3)
O3 Nd2 O3' 2_555 9_555 69.5(3)
O3 Nd2 O3' 2_555 11_555 60.72(15)
O3 Nd2 O4 2_555 . 85.36(6)
O3 Nd2 O3 6_555 9_555 133.24(6)
O3 Nd2 O3 6_555 11_555 77.92(6)
O3 Nd2 O3' 6_555 2_555 138.51(17)
O3 Nd2 O3' 6_555 6_555 10.7(2)
O3 Nd2 O3' 6_555 9_555 143.9(2)
O3 Nd2 O3' 6_555 11_555 82.74(17)
O3 Nd2 O4 6_555 . 105.76(6)
O3 Nd2 O3 9_555 11_555 138.18(7)
O3 Nd2 O3' 9_555 2_555 82.74(17)
O3 Nd2 O3' 9_555 6_555 143.9(2)
O3 Nd2 O3' 9_555 9_555 10.7(2)
O3 Nd2 O3' 9_555 11_555 138.51(17)
O3 Nd2 O4 9_555 . 105.76(6)
O3 Nd2 O3' 11_555 2_555 60.72(15)
O3 Nd2 O3' 11_555 6_555 69.5(3)
O3 Nd2 O3' 11_555 9_555 131.6(3)
O3 Nd2 O3' 11_555 11_555 9.9(3)
O3 Nd2 O4 11_555 . 85.36(6)
O3' Nd2 O3' 2_555 6_555 130.1(3)
O3' Nd2 O3' 2_555 9_555 73.4(3)
O3' Nd2 O3' 2_555 11_555 57.0(2)
O3' Nd2 O4 2_555 . 75.6(3)
O3' Nd2 O3' 6_555 9_555 154.5(3)
O3' Nd2 O3' 6_555 11_555 73.4(3)
O3' Nd2 O4 6_555 . 98.0(3)
O3' Nd2 O3' 9_555 11_555 130.1(3)
O3' Nd2 O4 9_555 . 98.0(3)
O3' Nd2 O4 11_555 . 75.6(3)
Al Si O1 . . 0
Al Si O2 . . 0
Al Si O3 . . 0
Al Si O3 . 10_555 0
Al Si O3' . . 0
Al Si O3' . 10_555 0
O1 Si O2 . . 113.64(8)
O1 Si O3 . . 112.62(9)
O1 Si O3 . 10_555 112.62(9)
O1 Si O3' . . 103.7(4)
O1 Si O3' . 10_555 103.7(4)
O2 Si O3 . . 105.02(10)
O2 Si O3 . 10_555 105.02(10)
O2 Si O3' . . 120.8(4)
O2 Si O3' . 10_555 120.8(4)
O3 Si O3 . 10_555 107.27(8)
O3 Si O3' . . 15.8(4)
O3 Si O3' . 10_555 100.5(2)
O3 Si O3' 10_555 . 100.5(2)
O3 Si O3' 10_555 10_555 15.8(4)
O3' Si O3' . 10_555 90.5(3)
Si Al O1 . . 0
Si Al O2 . . 0
Si Al O3 . . 0
Si Al O3 . 10_555 0
Si Al O3' . . 0
Si Al O3' . 10_555 0
O1 Al O2 . . 113.64(8)
O1 Al O3 . . 112.62(9)
O1 Al O3 . 10_555 112.62(9)
O1 Al O3' . . 103.7(4)
O1 Al O3' . 10_555 103.7(4)
O2 Al O3 . . 105.02(10)
O2 Al O3 . 10_555 105.02(10)
O2 Al O3' . . 120.8(4)
O2 Al O3' . 10_555 120.8(4)
O3 Al O3 . 10_555 107.27(8)
O3 Al O3' . . 15.8(4)
O3 Al O3' . 10_555 100.5(2)
O3 Al O3' 10_555 . 100.5(2)
O3 Al O3' 10_555 10_555 15.8(4)
O3' Al O3' . 10_555 90.5(3)
Nd1 O1 Nd1 . 10_555 93.82(4)
Nd1 O1 Nd2 . . 104.76(4)
Nd1 O1 Si . . 127.49(4)
Nd1 O1 Al . . 127.49(4)
Nd1 O1 O1 . 2_665 53.73(2)
Nd1 O1 O1 . 3_565 53.73(3)
Nd1 O1 O2 . . 109.73(3)
Nd1 O1 O3 . . 103.54(3)
Nd1 O1 O3 . 6_555 129.56(8)
Nd1 O1 O3 . 9_555 61.94(4)
Nd1 O1 O3 . 10_555 160.95(5)
Nd1 O1 O3' . . 106.28(15)
Nd1 O1 O3' . 10_555 159.88(15)
Nd1 O1 Nd2 10_555 . 104.76(4)
Nd1 O1 Si 10_555 . 127.49(4)
Nd1 O1 Al 10_555 . 127.49(4)
Nd1 O1 O1 10_555 2_665 53.73(2)
Nd1 O1 O1 10_555 3_565 53.73(3)
Nd1 O1 O2 10_555 . 109.73(3)
Nd1 O1 O3 10_555 . 160.95(5)
Nd1 O1 O3 10_555 6_555 61.94(4)
Nd1 O1 O3 10_555 9_555 129.56(8)
Nd1 O1 O3 10_555 10_555 103.54(3)
Nd1 O1 O3' 10_555 . 159.88(15)
Nd1 O1 O3' 10_555 10_555 106.28(15)
Nd2 O1 Si . . 95.12(5)
Nd2 O1 Al . . 95.12(5)
Nd2 O1 O1 . 2_665 141.89(6)
Nd2 O1 O1 . 3_565 81.89(4)
Nd2 O1 O2 . . 128.49(5)
Nd2 O1 O3 . . 78.60(5)
Nd2 O1 O3 . 6_555 50.22(3)
Nd2 O1 O3 . 9_555 50.22(3)
Nd2 O1 O3 . 10_555 78.60(5)
Nd2 O1 O3' . . 69.6(2)
Nd2 O1 O3' . 10_555 69.6(2)
Si O1 Al . . 0.0(5)
Si O1 O1 . 2_665 122.99(6)
Si O1 O1 . 3_565 177.01(6)
Si O1 O2 . . 33.37(4)
Si O1 O3 . . 33.93(4)
Si O1 O3 . 6_555 100.52(7)
Si O1 O3 . 9_555 100.52(7)
Si O1 O3 . 10_555 33.93(4)
Si O1 O3' . . 38.1(2)
Si O1 O3' . 10_555 38.1(2)
Al O1 O1 . 2_665 122.99(6)
Al O1 O1 . 3_565 177.01(6)
Al O1 O2 . . 33.37(4)
Al O1 O3 . . 33.93(4)
Al O1 O3 . 6_555 100.52(7)
Al O1 O3 . 9_555 100.52(7)
Al O1 O3 . 10_555 33.93(4)
Al O1 O3' . . 38.1(2)
Al O1 O3' . 10_555 38.1(2)
O1 O1 O1 2_665 3_565 60.00(4)
O1 O1 O2 2_665 . 89.62(4)
O1 O1 O3 2_665 . 132.89(5)
O1 O1 O3 2_665 6_555 115.20(5)
O1 O1 O3 2_665 9_555 115.20(5)
O1 O1 O3 2_665 10_555 132.89(5)
O1 O1 O3' 2_665 . 141.39(18)
O1 O1 O3' 2_665 10_555 141.39(18)
O1 O1 O2 3_565 . 149.62(4)
O1 O1 O3 3_565 . 144.53(5)
O1 O1 O3 3_565 6_555 77.59(6)
O1 O1 O3 3_565 9_555 77.59(6)
O1 O1 O3 3_565 10_555 144.53(5)
O1 O1 O3' 3_565 . 139.8(2)
O1 O1 O3' 3_565 10_555 139.8(2)
O2 O1 O3 . . 57.12(5)
O2 O1 O3 . 6_555 119.79(6)
O2 O1 O3 . 9_555 119.79(6)
O2 O1 O3 . 10_555 57.12(5)
O2 O1 O3' . . 64.8(2)
O2 O1 O3' . 10_555 64.8(2)
O3 O1 O3 . 6_555 110.47(6)
O3 O1 O3 . 9_555 67.14(7)
O3 O1 O3 . 10_555 58.27(5)
O3 O1 O3' . . 9.1(2)
O3 O1 O3' . 10_555 56.74(17)
O3 O1 O3 6_555 9_555 98.60(6)
O3 O1 O3 6_555 10_555 67.14(7)
O3 O1 O3' 6_555 . 102.84(16)
O3 O1 O3' 6_555 10_555 62.5(2)
O3 O1 O3 9_555 10_555 110.47(6)
O3 O1 O3' 9_555 . 62.5(2)
O3 O1 O3' 9_555 10_555 102.84(16)
O3 O1 O3' 10_555 . 56.74(17)
O3 O1 O3' 10_555 10_555 9.1(2)
O3' O1 O3' . 10_555 53.6(2)
Nd1 O2 Nd1 4_665 7_665 91.08(4)
Nd1 O2 Nd2 4_665 2_665 116.34(3)
Nd1 O2 Si 4_665 . 102.72(4)
Nd1 O2 Al 4_665 . 102.72(4)
Nd1 O2 O1 4_665 . 123.14(2)
Nd1 O2 O2 4_665 2_655 52.66(2)
Nd1 O2 O2 4_665 3_665 52.66(2)
Nd1 O2 O3 4_665 . 108.27(4)
Nd1 O2 O3 4_665 3_665 101.29(6)
Nd1 O2 O3 4_665 10_555 65.69(5)
Nd1 O2 O3 4_665 12_665 62.01(4)
Nd1 O2 O3' 4_665 . 107.35(16)
Nd1 O2 O3' 4_665 10_555 73.7(2)
Nd1 O2 Nd2 7_665 2_665 116.34(3)
Nd1 O2 Si 7_665 . 102.72(4)
Nd1 O2 Al 7_665 . 102.72(4)
Nd1 O2 O1 7_665 . 123.14(2)
Nd1 O2 O2 7_665 2_655 52.66(2)
Nd1 O2 O2 7_665 3_665 52.66(2)
Nd1 O2 O3 7_665 . 65.69(5)
Nd1 O2 O3 7_665 3_665 62.01(4)
Nd1 O2 O3 7_665 10_555 108.27(4)
Nd1 O2 O3 7_665 12_665 101.29(6)
Nd1 O2 O3' 7_665 . 73.7(2)
Nd1 O2 O3' 7_665 10_555 107.35(16)
Nd2 O2 Si 2_665 . 122.38(8)
Nd2 O2 Al 2_665 . 122.38(8)
Nd2 O2 O1 2_665 . 89.38(5)
Nd2 O2 O2 2_665 2_655 159.30(5)
Nd2 O2 O2 2_665 3_665 99.30(4)
Nd2 O2 O3 2_665 . 135.13(5)
Nd2 O2 O3 2_665 3_665 57.03(5)
Nd2 O2 O3 2_665 10_555 135.13(5)
Nd2 O2 O3 2_665 12_665 57.03(5)
Nd2 O2 O3' 2_665 . 134.4(2)
Nd2 O2 O3' 2_665 10_555 134.4(2)
Si O2 Al . . 0.0(5)
Si O2 O1 . . 33.00(6)
Si O2 O2 . 2_655 78.32(6)
Si O2 O2 . 3_665 138.32(7)
Si O2 O3 . . 37.54(5)
Si O2 O3 . 3_665 151.72(4)
Si O2 O3 . 10_555 37.54(5)
Si O2 O3 . 12_665 151.72(4)
Si O2 O3' . . 29.4(2)
Si O2 O3' . 10_555 29.4(2)
Al O2 O1 . . 33.00(6)
Al O2 O2 . 2_655 78.32(6)
Al O2 O2 . 3_665 138.32(7)
Al O2 O3 . . 37.54(5)
Al O2 O3 . 3_665 151.72(4)
Al O2 O3 . 10_555 37.54(5)
Al O2 O3 . 12_665 151.72(4)
Al O2 O3' . . 29.4(2)
Al O2 O3' . 10_555 29.4(2)
O1 O2 O2 . 2_655 111.32(4)
O1 O2 O2 . 3_665 171.32(4)
O1 O2 O3 . . 61.20(5)
O1 O2 O3 . 3_665 133.77(6)
O1 O2 O3 . 10_555 61.20(5)
O1 O2 O3 . 12_665 133.77(6)
O1 O2 O3' . . 54.5(2)
O1 O2 O3' . 10_555 54.5(2)
O2 O2 O2 2_655 3_665 60.00(3)
O2 O2 O3 2_655 . 60.66(5)
O2 O2 O3 2_655 3_665 105.21(7)
O2 O2 O3 2_655 10_555 60.66(5)
O2 O2 O3 2_655 12_665 105.21(7)
O2 O2 O3' 2_655 . 63.5(2)
O2 O2 O3' 2_655 10_555 63.5(2)
O2 O2 O3 3_665 . 111.62(6)
O2 O2 O3 3_665 3_665 53.09(6)
O2 O2 O3 3_665 10_555 111.62(6)
O2 O2 O3 3_665 12_665 53.09(6)
O2 O2 O3' 3_665 . 117.9(2)
O2 O2 O3' 3_665 10_555 117.9(2)
O3 O2 O3 . 3_665 119.37(4)
O3 O2 O3 . 10_555 61.06(4)
O3 O2 O3 . 12_665 164.56(9)
O3 O2 O3' . . 8.18(19)
O3 O2 O3' . 10_555 54.72(13)
O3 O2 O3 3_665 10_555 164.56(9)
O3 O2 O3 3_665 12_665 55.55(4)
O3 O2 O3' 3_665 . 127.02(15)
O3 O2 O3' 3_665 10_555 168.6(2)
O3 O2 O3 10_555 12_665 119.37(4)
O3 O2 O3' 10_555 . 54.72(13)
O3 O2 O3' 10_555 10_555 8.18(19)
O3 O2 O3' 12_665 . 168.6(2)
O3 O2 O3' 12_665 10_555 127.02(15)
O3' O2 O3' . 10_555 47.88(18)
Nd1 O3 Nd2 7_665 3_555 103.56(8)
Nd1 O3 Nd2 7_665 5_554 104.33(6)
Nd1 O3 Si 7_665 . 91.58(9)
Nd1 O3 Al 7_665 . 91.58(9)
Nd1 O3 O1 7_665 . 113.24(5)
Nd1 O3 O1 7_665 5_554 50.41(4)
Nd1 O3 O2 7_665 . 54.59(5)
Nd1 O3 O2 7_665 2_655 52.16(4)
Nd1 O3 O3 7_665 10_555 99.03(8)
Nd1 O3 O3' 7_665 . 165.9(10)
Nd1 O3 O3' 7_665 8_555 90.41(17)
Nd1 O3 O3' 7_665 10_555 108.5(3)
Nd2 O3 Nd2 3_555 5_554 115.56(5)
Nd2 O3 Si 3_555 . 95.03(6)
Nd2 O3 Al 3_555 . 95.03(6)
Nd2 O3 O1 3_555 . 112.27(5)
Nd2 O3 O1 3_555 5_554 98.65(6)
Nd2 O3 O2 3_555 . 107.25(6)
Nd2 O3 O2 3_555 2_655 53.53(4)
Nd2 O3 O3 3_555 10_555 58.67(3)
Nd2 O3 O3' 3_555 . 67.5(11)
Nd2 O3 O3' 3_555 8_555 53.13(14)
Nd2 O3 O3' 3_555 10_555 56.96(17)
Nd2 O3 Si 5_554 . 140.17(11)
Nd2 O3 Al 5_554 . 140.17(11)
Nd2 O3 O1 5_554 . 107.70(8)
Nd2 O3 O1 5_554 5_554 61.27(4)
Nd2 O3 O2 5_554 . 136.12(5)
Nd2 O3 O2 5_554 2_655 135.52(8)
Nd2 O3 O3 5_554 10_555 156.62(11)
Nd2 O3 O3' 5_554 . 89.5(9)
Nd2 O3 O3' 5_554 8_555 69.87(18)
Nd2 O3 O3' 5_554 10_555 147.1(3)
Si O3 Al . . 0.0(5)
Si O3 O1 . . 33.46(7)
Si O3 O1 . 5_554 141.64(11)
Si O3 O2 . . 37.44(6)
Si O3 O2 . 2_655 82.83(9)
Si O3 O3 . 10_555 36.37(5)
Si O3 O3' . . 78.8(8)
Si O3 O3' . 8_555 147.52(17)
Si O3 O3' . 10_555 39.38(14)
Al O3 O1 . . 33.46(7)
Al O3 O1 . 5_554 141.64(11)
Al O3 O2 . . 37.44(6)
Al O3 O2 . 2_655 82.83(9)
Al O3 O3 . 10_555 36.37(5)
Al O3 O3' . . 78.8(8)
Al O3 O3' . 8_555 147.52(17)
Al O3 O3' . 10_555 39.38(14)
O1 O3 O1 . 5_554 148.48(5)
O1 O3 O2 . . 61.69(4)
O1 O3 O2 . 2_655 116.20(5)
O1 O3 O3 . 10_555 60.87(5)
O1 O3 O3' . . 63.3(9)
O1 O3 O3' . 8_555 155.61(17)
O1 O3 O3' . 10_555 58.2(2)
O1 O3 O2 5_554 . 104.21(7)
O1 O3 O2 5_554 2_655 77.09(6)
O1 O3 O3 5_554 10_555 139.30(10)
O1 O3 O3' 5_554 . 139.5(8)
O1 O3 O3' 5_554 8_555 52.98(13)
O1 O3 O3' 5_554 10_555 146.2(3)
O2 O3 O2 . 2_655 66.25(6)
O2 O3 O3 . 10_555 59.47(4)
O2 O3 O3' . . 116.2(8)
O2 O3 O3' . 8_555 137.3(2)
O2 O3 O3' . 10_555 67.26(18)
O2 O3 O3 2_655 10_555 62.23(6)
O2 O3 O3' 2_655 . 115.8(11)
O2 O3 O3' 2_655 8_555 73.0(2)
O2 O3 O3' 2_655 10_555 69.6(3)
O3 O3 O3' 10_555 . 67.2(9)
O3 O3 O3' 10_555 8_555 111.44(16)
O3 O3 O3' 10_555 10_555 9.5(3)
O3' O3 O3' . 8_555 92.3(9)
O3' O3 O3' . 10_555 57.7(9)
O3' O3 O3' 8_555 10_555 110.0(2)
Nd2 O3' Nd2 3_555 5_554 119.4(3)
Nd2 O3' Si 3_555 . 101.0(3)
Nd2 O3' Al 3_555 . 101.0(3)
Nd2 O3' O1 3_555 . 123.7(3)
Nd2 O3' O2 3_555 . 104.3(3)
Nd2 O3' O3 3_555 . 102.5(13)
Nd2 O3' O3 3_555 9_555 129.7(4)
Nd2 O3' O3 3_555 10_555 62.31(17)
Nd2 O3' O3' 3_555 8_555 53.4(2)
Nd2 O3' O3' 3_555 9_555 122.9(4)
Nd2 O3' O3' 3_555 10_555 61.5(3)
Nd2 O3' O4 3_555 . 49.66(12)
Nd2 O3' Si 5_554 . 139.0(4)
Nd2 O3' Al 5_554 . 139.0(4)
Nd2 O3' O1 5_554 . 112.1(4)
Nd2 O3' O2 5_554 . 123.3(3)
Nd2 O3' O3 5_554 . 79.8(8)
Nd2 O3' O3 5_554 9_555 57.4(2)
Nd2 O3' O3 5_554 10_555 176.3(6)
Nd2 O3' O3' 5_554 8_555 68.4(2)
Nd2 O3' O3' 5_554 9_555 53.2(3)
Nd2 O3' O3' 5_554 10_555 167.2(6)
Nd2 O3' O4 5_554 . 104.0(3)
Si O3' Al . . 0.0(5)
Si O3' O1 . . 38.2(2)
Si O3' O2 . . 29.8(2)
Si O3' O3 . . 85.4(8)
Si O3' O3 . 9_555 102.7(5)
Si O3' O3 . 10_555 40.14(15)
Si O3' O3' . 8_555 144.9(6)
Si O3' O3' . 9_555 111.0(5)
Si O3' O3' . 10_555 44.7(2)
Si O3' O4 . . 107.5(3)
Al O3' O1 . . 38.2(2)
Al O3' O2 . . 29.8(2)
Al O3' O3 . . 85.4(8)
Al O3' O3 . 9_555 102.7(5)
Al O3' O3 . 10_555 40.14(15)
Al O3' O3' . 8_555 144.9(6)
Al O3' O3' . 9_555 111.0(5)
Al O3' O3' . 10_555 44.7(2)
Al O3' O4 . . 107.5(3)
O1 O3' O2 . . 60.73(13)
O1 O3' O3 . . 107.6(9)
O1 O3' O3 . 9_555 64.5(3)
O1 O3' O3 . 10_555 65.05(16)
O1 O3' O3' . 8_555 173.6(4)
O1 O3' O3' . 9_555 72.8(4)
O1 O3' O3' . 10_555 63.2(3)
O1 O3' O4 . . 98.1(3)
O2 O3' O3 . . 55.6(7)
O2 O3' O3 . 9_555 118.0(3)
O2 O3' O3 . 10_555 58.02(16)
O2 O3' O3' . 8_555 124.7(5)
O2 O3' O3' . 9_555 126.9(3)
O2 O3' O3' . 10_555 66.1(3)
O2 O3' O4 . . 132.4(2)
O3 O3' O3 . 9_555 123.0(11)
O3 O3' O3 . 10_555 103.3(11)
O3 O3' O3' . 8_555 78.8(10)
O3 O3' O3' . 9_555 125.3(11)
O3 O3' O3' . 10_555 112.8(11)
O3 O3' O4 . . 150.5(13)
O3 O3' O3 9_555 10_555 118.9(4)
O3 O3' O3' 9_555 8_555 112.3(3)
O3 O3' O3' 9_555 9_555 8.9(2)
O3 O3' O3' 9_555 10_555 111.4(5)
O3 O3' O4 9_555 . 80.9(3)
O3 O3' O3' 10_555 8_555 114.1(4)
O3 O3' O3' 10_555 9_555 123.1(4)
O3 O3' O3' 10_555 10_555 9.5(3)
O3 O3' O4 10_555 . 74.43(17)
O3' O3' O3' 8_555 9_555 103.7(3)
O3' O3' O3' 8_555 10_555 114.8(4)
O3' O3' O4 8_555 . 75.69(19)
O3' O3' O3' 9_555 10_555 114.8(6)
O3' O3' O4 9_555 . 75.7(3)
O3' O3' O4 10_555 . 66.3(3)
Nd2 O4 Nd2 . 2_555 120.00(3)
Nd2 O4 Nd2 . 3_555 120.00(2)
Nd2 O4 O3' . . 71.0(2)
Nd2 O4 O3' . 2_555 54.7(2)
Nd2 O4 O3' . 3_555 154.7(2)
Nd2 O4 O3' . 10_555 71.0(2)
Nd2 O4 O3' . 11_555 54.7(2)
Nd2 O4 O3' . 12_555 154.7(2)
Nd2 O4 Nd2 2_555 3_555 120.00(3)
Nd2 O4 O3' 2_555 . 154.71(12)
Nd2 O4 O3' 2_555 2_555 71.0(2)
Nd2 O4 O3' 2_555 3_555 54.7(2)
Nd2 O4 O3' 2_555 10_555 154.71(12)
Nd2 O4 O3' 2_555 11_555 71.0(2)
Nd2 O4 O3' 2_555 12_555 54.7(2)
Nd2 O4 O3' 3_555 . 54.7(2)
Nd2 O4 O3' 3_555 2_555 154.71(12)
Nd2 O4 O3' 3_555 3_555 71.0(3)
Nd2 O4 O3' 3_555 10_555 54.7(2)
Nd2 O4 O3' 3_555 11_555 154.71(12)
Nd2 O4 O3' 3_555 12_555 71.0(3)
O3' O4 O3' . 2_555 104.9(3)
O3' O4 O3' . 3_555 104.9(3)
O3' O4 O3' . 10_555 47.39(18)
O3' O4 O3' . 11_555 125.5(3)
O3' O4 O3' . 12_555 125.5(4)
O3' O4 O3' 2_555 3_555 104.9(3)
O3' O4 O3' 2_555 10_555 125.5(3)
O3' O4 O3' 2_555 11_555 47.4(2)
O3' O4 O3' 2_555 12_555 125.5(3)
O3' O4 O3' 3_555 10_555 125.5(4)
O3' O4 O3' 3_555 11_555 125.5(3)
O3' O4 O3' 3_555 12_555 47.4(2)
O3' O4 O3' 10_555 11_555 104.9(3)
O3' O4 O3' 10_555 12_555 104.9(3)
O3' O4 O3' 11_555 12_555 104.9(3)

loop_
_geom_bond_atom_site_label_1
_geom_bond_atom_site_label_2
_geom_bond_site_symmetry_2
_geom_bond_distance
Nd1 O1 . 2.4122(9)
Nd1 O1 2_665 2.4122(8)
Nd1 O1 3_565 2.4122(13)
Nd1 O2 4_664 2.4703(10)
Nd1 O2 5_564 2.4703(9)
Nd1 O2 6_554 2.4703(11)
Nd1 O3 7_665 2.762(2)
Nd1 O3 8_565 2.762(3)
Nd1 O3 9_555 2.7622(17)
Nd2 O1 . 2.7287(10)
Nd2 O2 3_565 2.4513(17)
Nd2 O3 2_555 2.5575(11)
Nd2 O3 6_555 2.3913(12)
Nd2 O3 9_555 2.3913(12)
Nd2 O3 11_555 2.5575(11)
Nd2 O3' 2_555 2.421(6)
Nd2 O3' 6_555 2.430(6)
Nd2 O3' 9_555 2.430(6)
Nd2 O3' 11_555 2.421(6)
Nd2 O4 . 2.2612(7)
Si Al . 0
Si O1 . 1.631(2)
Si O2 . 1.6476(14)
Si O3 . 1.6515(13)
Si O3 10_555 1.6515(13)
Si O3' . 1.625(6)
Si O3' 10_555 1.625(6)
Al O1 . 1.631(2)
Al O2 . 1.6476(14)
Al O3 . 1.6515(13)
Al O3 10_555 1.6515(13)
Al O3' . 1.625(6)
Al O3' 10_555 1.625(6)
O1 O1 2_665 2.8541(16)
O1 O1 3_565 2.854(2)
O1 O2 . 2.7442(17)
O1 O3 . 2.731(2)
O1 O3 6_555 2.8953(17)
O1 O3 9_555 2.8953(17)
O1 O3 10_555 2.731(2)
O1 O3' . 2.561(9)
O1 O3' 10_555 2.561(9)
O2 O2 2_655 2.9967(18)
O2 O2 3_665 2.997(2)
O2 O3 . 2.6177(15)
O2 O3 3_665 2.854(2)
O2 O3 10_555 2.6177(15)
O2 O3 12_665 2.854(2)
O2 O3' . 2.846(8)
O2 O3' 10_555 2.846(8)
O3 O3 10_555 2.6597(15)
O3 O3' . 0.451(11)
O3 O3' 8_555 2.845(12)
O3 O3' 10_555 2.519(6)
O3' O3' 8_555 2.899(15)
O3' O3' 9_555 2.899(19)
O3' O3' 10_555 2.310(9)
O3' O4 . 2.874(8)
